data_4330925
loop_
_publ_author_name
'Nick A. Giffin'
'Arthur D. Hendsbee'
'Tracey L. Roemmele'
'Michael D. Lumsden'
'Cory C. Pye'
'Jason D. Masuda'

_publ_contact_author_address
; The Maritimes Centre for Green Chemistry
  Department of Chemistry
  Saint Mary's University
  923 Robie St
  Halifax, Nova Scotia
  B3H 3C3 
  Canada
;
_publ_contact_author_email jason.masuda@smu.ca
_publ_contact_author_name 'Jason D. Masuda'
_publ_section_title
;
 Preparation of a Diphosphine with Persistent Phosphinyl Radical Character
 in Solution: Characterization, Reactivity with O2, S8, Se, Te, and P4,
 and Electronic Structure Calculations
;
_journal_name_full 'Inorganic Chemistry'
_journal_page_first 11837
_journal_page_last 11850
_journal_paper_doi 10.1021/ic301758k
_journal_volume 51
_journal_year 2012
_chemical_formula_sum 'C52 H76 N4 P2 Se2'
_chemical_formula_weight 977.03
_chemical_name_systematic
; 
 ? 
;
_space_group_IT_number 14
_symmetry_cell_setting monoclinic
_symmetry_space_group_name_Hall '-P 2ybc'
_symmetry_space_group_name_H-M 'P 1 21/c 1'
_atom_sites_solution_hydrogens geom
_atom_sites_solution_primary direct
_atom_sites_solution_secondary difmap
_audit_creation_method SHELXL-97
_cell_angle_alpha 90.00
_cell_angle_beta 92.268(2)
_cell_angle_gamma 90.00
_cell_formula_units_Z 4
_cell_length_a 12.5119(17)
_cell_length_b 14.5818(19)
_cell_length_c 28.011(4)
_cell_measurement_reflns_used 4018
_cell_measurement_temperature 150(2)
_cell_measurement_theta_max 21.99
_cell_measurement_theta_min 2.23
_cell_volume 5106.5(12)
_computing_cell_refinement 'Bruker SAINT'
_computing_data_collection 'Bruker APEX2'
_computing_data_reduction 'Bruker SAINT'
_computing_molecular_graphics 'Bruker SHELXTL'
_computing_publication_material 'Bruker SHELXTL'
_computing_structure_refinement 'SHELXL-97 (Sheldrick, 2008)'
_computing_structure_solution 'SHELXS-97 (Sheldrick, 2008)'
_diffrn_ambient_temperature 150(2)
_diffrn_measured_fraction_theta_full 1.000
_diffrn_measured_fraction_theta_max 1.000
_diffrn_measurement_device_type 'Bruker APEX-II CCD'
_diffrn_measurement_method '\f and \w scans'
_diffrn_radiation_monochromator graphite
_diffrn_radiation_source 'fine-focus sealed tube'
_diffrn_radiation_type MoK\a
_diffrn_radiation_wavelength 0.71073
_diffrn_reflns_av_R_equivalents 0.1400
_diffrn_reflns_av_sigmaI/netI 0.1488
_diffrn_reflns_limit_h_max 14
_diffrn_reflns_limit_h_min -14
_diffrn_reflns_limit_k_max 17
_diffrn_reflns_limit_k_min -17
_diffrn_reflns_limit_l_max 33
_diffrn_reflns_limit_l_min -33
_diffrn_reflns_number 32064
_diffrn_reflns_theta_full 25.00
_diffrn_reflns_theta_max 25.00
_diffrn_reflns_theta_min 2.02
_exptl_absorpt_coefficient_mu 1.548
_exptl_absorpt_correction_T_max 0.8229
_exptl_absorpt_correction_T_min 0.7887
_exptl_absorpt_correction_type multi-scan
_exptl_absorpt_process_details '(SADABS: Bruker 2008)'
_exptl_crystal_density_diffrn 1.271
_exptl_crystal_F_000 2056
_exptl_crystal_size_max 0.16
_exptl_crystal_size_mid 0.14
_exptl_crystal_size_min 0.13
_refine_diff_density_max 0.601
_refine_diff_density_min -0.483
_refine_diff_density_rms 0.090
_refine_ls_extinction_method none
_refine_ls_goodness_of_fit_ref 1.196
_refine_ls_hydrogen_treatment constr
_refine_ls_matrix_type full
_refine_ls_number_parameters 554
_refine_ls_number_reflns 8980
_refine_ls_number_restraints 0
_refine_ls_restrained_S_all 1.196
_refine_ls_R_factor_all 0.1547
_refine_ls_R_factor_gt 0.0691
_refine_ls_shift/su_max 0.007
_refine_ls_shift/su_mean 0.000
_refine_ls_structure_factor_coef Fsqd
_refine_ls_weighting_details 'calc w=1/[\s^2^(Fo^2^)+(0.0000P)^2^+0.0000P] where P=(Fo^2^+2Fc^2^)/3'
_refine_ls_weighting_scheme calc
_refine_ls_wR_factor_gt 0.0826
_refine_ls_wR_factor_ref 0.0957
_reflns_number_gt 4800
_reflns_number_total 8980
_reflns_threshold_expression >2sigma(I)
_cod_data_source_file ic301758k_si_001_6.cif
_cod_data_source_block Compound_6
_cod_database_code 4330925

loop_
_symmetry_equiv_pos_as_xyz
'x, y, z'
'-x, y+1/2, -z+1/2'
'-x, -y, -z'
'x, -y-1/2, z-1/2'

loop_
_atom_site_label
_atom_site_type_symbol
_atom_site_fract_x
_atom_site_fract_y
_atom_site_fract_z
_atom_site_U_iso_or_equiv
_atom_site_adp_type
_atom_site_occupancy
_atom_site_symmetry_multiplicity
_atom_site_calc_flag
_atom_site_refinement_flags
_atom_site_disorder_assembly
_atom_site_disorder_group
Se1 Se 0.24314(5) 0.25686(4) 0.662668(18) 0.03338(17) Uani 1 1 d . A .
P1 P 0.33680(12) 0.39469(10) 0.65119(5) 0.0292(4) Uani 1 1 d . . .
N1 N 0.4676(3) 0.3727(3) 0.65447(14) 0.0248(11) Uani 1 1 d . A .
C1 C 0.5103(4) 0.3657(4) 0.70373(18) 0.0388(16) Uani 1 1 d . . .
H1A H 0.5874 0.3813 0.7057 0.047 Uiso 1 1 calc R A .
H1B H 0.5008 0.3029 0.7163 0.047 Uiso 1 1 calc R . .
P2 P 0.18319(12) 0.22757(9) 0.58540(5) 0.0281(4) Uani 1 1 d . . .
N2 N 0.3420(3) 0.4343(3) 0.70770(14) 0.0279(11) Uani 1 1 d . A .
C2 C 0.4470(4) 0.4333(4) 0.73105(19) 0.0453(17) Uani 1 1 d . A .
H2A H 0.4428 0.4142 0.7648 0.054 Uiso 1 1 calc R . .
H2B H 0.4802 0.4949 0.7300 0.054 Uiso 1 1 calc R . .
Se2 Se 0.27837(7) 0.30145(6) 0.54109(3) 0.0337(3) Uani 0.6348(12) 1 d P A 1
Se2A Se 0.27485(13) 0.44783(11) 0.58933(6) 0.0380(6) Uani 0.3652(12) 1 d P A 2
N3 N 0.1646(3) 0.1139(3) 0.58774(13) 0.0243(11) Uani 1 1 d . A .
C3 C 0.5364(4) 0.3599(4) 0.61472(18) 0.0291(14) Uani 1 1 d . . .
N4 N 0.0524(3) 0.2476(3) 0.57918(12) 0.0252(10) Uani 1 1 d . A .
C4 C 0.5679(5) 0.4371(4) 0.5889(2) 0.0484(11) Uani 1 1 d . A .
C5 C 0.6327(5) 0.4234(4) 0.5510(2) 0.0547(19) Uani 1 1 d . . .
H5 H 0.6548 0.4742 0.5326 0.066 Uiso 1 1 calc R A .
C6 C 0.6658(5) 0.3355(5) 0.5394(2) 0.0497(18) Uani 1 1 d . A .
H6 H 0.7088 0.3268 0.5126 0.060 Uiso 1 1 calc R . .
C7 C 0.6379(4) 0.2619(4) 0.56583(19) 0.0417(15) Uani 1 1 d . . .
H7 H 0.6632 0.2027 0.5578 0.050 Uiso 1 1 calc R A .
C8 C 0.5736(4) 0.2723(4) 0.60395(18) 0.0301(14) Uani 1 1 d . A .
C9A C 0.543(2) 0.5347(16) 0.6065(8) 0.0484(11) Uani 0.410(8) 1 d P A 1
H9AA H 0.5040 0.5302 0.6371 0.058 Uiso 0.410(8) 1 calc PR A 1
C10A C 0.6239(12) 0.5943(10) 0.6125(6) 0.0484(11) Uani 0.410(8) 1 d P A 1
H10A H 0.6343 0.6269 0.5824 0.073 Uiso 0.410(8) 1 calc PR A 1
H10B H 0.6894 0.5610 0.6219 0.073 Uiso 0.410(8) 1 calc PR A 1
H10C H 0.6073 0.6386 0.6374 0.073 Uiso 0.410(8) 1 calc PR A 1
C11A C 0.4605(12) 0.5777(9) 0.5646(4) 0.0484(11) Uani 0.410(8) 1 d P A 1
H11A H 0.4164 0.5284 0.5505 0.073 Uiso 0.410(8) 1 calc PR A 1
H11B H 0.5022 0.6064 0.5398 0.073 Uiso 0.410(8) 1 calc PR A 1
H11C H 0.4142 0.6237 0.5788 0.073 Uiso 0.410(8) 1 calc PR A 1
C9B C 0.5374(12) 0.5333(9) 0.6024(4) 0.0484(11) Uani 0.590(8) 1 d PR A 2
H9BA H 0.4667 0.5318 0.6179 0.058 Uiso 0.590(8) 1 calc PR A 2
C11B C 0.5335(10) 0.6016(7) 0.5650(3) 0.0484(11) Uani 0.590(8) 1 d P A 2
H11D H 0.4788 0.5845 0.5406 0.073 Uiso 0.590(8) 1 calc PR A 2
H11E H 0.6034 0.6051 0.5504 0.073 Uiso 0.590(8) 1 calc PR A 2
H11F H 0.5158 0.6614 0.5785 0.073 Uiso 0.590(8) 1 calc PR A 2
C10B C 0.6294(8) 0.5691(7) 0.6417(4) 0.0484(11) Uani 0.590(8) 1 d P A 2
H10D H 0.6565 0.5169 0.6606 0.073 Uiso 0.590(8) 1 calc PR A 2
H10E H 0.5981 0.6143 0.6629 0.073 Uiso 0.590(8) 1 calc PR A 2
H10F H 0.6883 0.5973 0.6249 0.073 Uiso 0.590(8) 1 calc PR A 2
C12 C 0.5493(4) 0.1883(3) 0.63297(19) 0.0351(15) Uani 1 1 d . . .
H12 H 0.4908 0.2048 0.6547 0.042 Uiso 1 1 calc R A .
C13 C 0.6451(5) 0.1594(4) 0.6638(2) 0.0541(18) Uani 1 1 d . A .
H13A H 0.7042 0.1434 0.6434 0.081 Uiso 1 1 calc R . .
H13B H 0.6263 0.1061 0.6830 0.081 Uiso 1 1 calc R . .
H13C H 0.6671 0.2101 0.6850 0.081 Uiso 1 1 calc R . .
C14 C 0.5100(5) 0.1094(4) 0.6021(2) 0.061(2) Uani 1 1 d . A .
H14A H 0.4479 0.1291 0.5823 0.091 Uiso 1 1 calc R . .
H14B H 0.4895 0.0582 0.6226 0.091 Uiso 1 1 calc R . .
H14C H 0.5672 0.0895 0.5815 0.091 Uiso 1 1 calc R . .
C15 C 0.2582(4) 0.4864(4) 0.72995(19) 0.0313(15) Uani 1 1 d . . .
C16 C 0.2012(5) 0.4462(4) 0.7662(2) 0.0372(16) Uani 1 1 d . A .
C17 C 0.1258(5) 0.5005(5) 0.78773(19) 0.0463(17) Uani 1 1 d . . .
H17 H 0.0874 0.4759 0.8134 0.056 Uiso 1 1 calc R A .
C18 C 0.1051(5) 0.5892(4) 0.7730(2) 0.0472(18) Uani 1 1 d . A .
H18 H 0.0505 0.6235 0.7874 0.057 Uiso 1 1 calc R . .
C19 C 0.1621(5) 0.6281(4) 0.7379(2) 0.0394(16) Uani 1 1 d . . .
H19 H 0.1476 0.6895 0.7283 0.047 Uiso 1 1 calc R A .
C20 C 0.2412(5) 0.5786(4) 0.71594(19) 0.0355(15) Uani 1 1 d . A .
C21 C 0.3077(5) 0.6266(4) 0.67944(19) 0.0384(16) Uani 1 1 d . . .
H21 H 0.3535 0.5787 0.6649 0.046 Uiso 1 1 calc R A .
C22 C 0.2403(5) 0.6683(4) 0.63913(19) 0.062(2) Uani 1 1 d . A .
H22A H 0.1964 0.6205 0.6235 0.094 Uiso 1 1 calc R . .
H22B H 0.2870 0.6960 0.6158 0.094 Uiso 1 1 calc R . .
H22C H 0.1936 0.7156 0.6519 0.094 Uiso 1 1 calc R . .
C23 C 0.3833(4) 0.6974(4) 0.70278(19) 0.0509(17) Uani 1 1 d . A .
H23A H 0.3414 0.7472 0.7162 0.076 Uiso 1 1 calc R . .
H23B H 0.4302 0.7223 0.6788 0.076 Uiso 1 1 calc R . .
H23C H 0.4267 0.6681 0.7283 0.076 Uiso 1 1 calc R . .
C24 C 0.2231(5) 0.3499(4) 0.7836(2) 0.0449(17) Uani 1 1 d . . .
H24 H 0.2747 0.3213 0.7618 0.054 Uiso 1 1 calc R A .
C25 C 0.2751(5) 0.3512(4) 0.8334(2) 0.071(2) Uani 1 1 d . A .
H25A H 0.3441 0.3829 0.8327 0.106 Uiso 1 1 calc R . .
H25B H 0.2864 0.2881 0.8446 0.106 Uiso 1 1 calc R . .
H25C H 0.2285 0.3833 0.8552 0.106 Uiso 1 1 calc R . .
C26 C 0.1208(5) 0.2917(4) 0.7816(2) 0.066(2) Uani 1 1 d . A .
H26A H 0.0695 0.3172 0.8036 0.099 Uiso 1 1 calc R . .
H26B H 0.1383 0.2286 0.7909 0.099 Uiso 1 1 calc R . .
H26C H 0.0894 0.2923 0.7490 0.099 Uiso 1 1 calc R . .
C27 C 0.0527(4) 0.0862(3) 0.58311(19) 0.0390(16) Uani 1 1 d . . .
H27A H 0.0380 0.0351 0.6052 0.047 Uiso 1 1 calc R A .
H27B H 0.0341 0.0664 0.5500 0.047 Uiso 1 1 calc R . .
C28 C -0.0099(4) 0.1700(3) 0.59580(18) 0.0340(15) Uani 1 1 d . A .
H28A H -0.0818 0.1690 0.5797 0.041 Uiso 1 1 calc R . .
H28B H -0.0182 0.1736 0.6308 0.041 Uiso 1 1 calc R . .
C29 C 0.2405(4) 0.0408(3) 0.5849(2) 0.0280(14) Uani 1 1 d . . .
C30 C 0.2859(4) 0.0187(3) 0.54053(19) 0.0275(14) Uani 1 1 d . A .
C31 C 0.3523(4) -0.0559(4) 0.5392(2) 0.0359(15) Uani 1 1 d . . .
H31 H 0.3811 -0.0728 0.5096 0.043 Uiso 1 1 calc R A .
C32 C 0.3790(4) -0.1070(4) 0.5789(2) 0.0423(17) Uani 1 1 d . A .
H32 H 0.4271 -0.1572 0.5772 0.051 Uiso 1 1 calc R . .
C33 C 0.3344(4) -0.0840(4) 0.6216(2) 0.0380(16) Uani 1 1 d . . .
H33 H 0.3511 -0.1202 0.6491 0.046 Uiso 1 1 calc R A .
C34 C 0.2665(4) -0.0104(4) 0.62572(19) 0.0282(14) Uani 1 1 d . A .
C35 C 0.2195(4) 0.0093(4) 0.67395(18) 0.0340(15) Uani 1 1 d . . .
H35 H 0.1729 0.0648 0.6705 0.041 Uiso 1 1 calc R A .
C36 C 0.3058(4) 0.0287(4) 0.71223(18) 0.0511(18) Uani 1 1 d . A .
H36A H 0.3493 -0.0265 0.7177 0.077 Uiso 1 1 calc R . .
H36B H 0.2724 0.0462 0.7420 0.077 Uiso 1 1 calc R . .
H36C H 0.3514 0.0789 0.7017 0.077 Uiso 1 1 calc R . .
C37 C 0.1510(5) -0.0704(4) 0.68995(19) 0.0536(19) Uani 1 1 d . A .
H37A H 0.0965 -0.0844 0.6649 0.080 Uiso 1 1 calc R . .
H37B H 0.1161 -0.0537 0.7194 0.080 Uiso 1 1 calc R . .
H37C H 0.1964 -0.1243 0.6958 0.080 Uiso 1 1 calc R . .
C38 C 0.2561(4) 0.0700(4) 0.49514(18) 0.0316(14) Uani 1 1 d . . .
H38 H 0.2101 0.1231 0.5038 0.038 Uiso 1 1 calc R A .
C39 C 0.1925(4) 0.0110(4) 0.46025(18) 0.0519(18) Uani 1 1 d . A .
H39A H 0.2365 -0.0409 0.4505 0.078 Uiso 1 1 calc R . .
H39B H 0.1710 0.0474 0.4321 0.078 Uiso 1 1 calc R . .
H39C H 0.1286 -0.0121 0.4754 0.078 Uiso 1 1 calc R . .
C40 C 0.3557(4) 0.1084(4) 0.47158(19) 0.0537(18) Uani 1 1 d . A .
H40A H 0.3951 0.1483 0.4943 0.080 Uiso 1 1 calc R . .
H40B H 0.3337 0.1437 0.4431 0.080 Uiso 1 1 calc R . .
H40C H 0.4019 0.0576 0.4624 0.080 Uiso 1 1 calc R . .
C41 C -0.0023(4) 0.3227(3) 0.55597(19) 0.0253(14) Uani 1 1 d . . .
C42 C -0.0198(4) 0.3206(4) 0.5066(2) 0.0325(15) Uani 1 1 d . A .
C43 C -0.0771(5) 0.3923(4) 0.4856(2) 0.0415(16) Uani 1 1 d . . .
H43 H -0.0890 0.3929 0.4519 0.050 Uiso 1 1 calc R A .
C44 C -0.1174(4) 0.4632(4) 0.5125(2) 0.0432(17) Uani 1 1 d . A .
H44 H -0.1556 0.5123 0.4974 0.052 Uiso 1 1 calc R . .
C45 C -0.1012(4) 0.4613(4) 0.5618(2) 0.0371(16) Uani 1 1 d . . .
H45 H -0.1296 0.5094 0.5803 0.045 Uiso 1 1 calc R A .
C46 C -0.0454(4) 0.3917(3) 0.58468(19) 0.0261(14) Uani 1 1 d . A .
C47 C 0.0174(4) 0.2435(4) 0.47512(18) 0.0389(15) Uani 1 1 d . . .
H47 H 0.0619 0.2009 0.4956 0.047 Uiso 1 1 calc R A .
C48 C 0.0855(6) 0.2763(4) 0.4353(2) 0.086(3) Uani 1 1 d . A .
H48A H 0.0459 0.3221 0.4161 0.129 Uiso 1 1 calc R . .
H48B H 0.1036 0.2242 0.4151 0.129 Uiso 1 1 calc R . .
H48C H 0.1513 0.3038 0.4490 0.129 Uiso 1 1 calc R . .
C49 C -0.0776(5) 0.1901(4) 0.4553(2) 0.075(2) Uani 1 1 d . A .
H49A H -0.1233 0.2305 0.4354 0.112 Uiso 1 1 calc R . .
H49B H -0.1185 0.1661 0.4817 0.112 Uiso 1 1 calc R . .
H49C H -0.0527 0.1390 0.4359 0.112 Uiso 1 1 calc R . .
C50 C -0.0354(4) 0.3893(4) 0.63813(18) 0.0311(14) Uani 1 1 d . . .
H50 H 0.0194 0.3420 0.6475 0.037 Uiso 1 1 calc R A .
C51 C -0.1397(4) 0.3616(4) 0.65912(18) 0.0518(18) Uani 1 1 d . A .
H51A H -0.1934 0.4092 0.6524 0.078 Uiso 1 1 calc R . .
H51B H -0.1293 0.3541 0.6938 0.078 Uiso 1 1 calc R . .
H51C H -0.1640 0.3035 0.6449 0.078 Uiso 1 1 calc R . .
C52 C 0.0016(5) 0.4814(4) 0.65954(18) 0.0568(19) Uani 1 1 d . A .
H52A H 0.0677 0.5007 0.6448 0.085 Uiso 1 1 calc R . .
H52B H 0.0147 0.4745 0.6941 0.085 Uiso 1 1 calc R . .
H52C H -0.0541 0.5277 0.6534 0.085 Uiso 1 1 calc R . .

loop_
_atom_site_aniso_label
_atom_site_aniso_U_11
_atom_site_aniso_U_22
_atom_site_aniso_U_33
_atom_site_aniso_U_23
_atom_site_aniso_U_13
_atom_site_aniso_U_12
Se1 0.0445(4) 0.0267(3) 0.0284(3) -0.0021(3) -0.0057(3) -0.0052(3)
P1 0.0298(10) 0.0304(9) 0.0268(9) -0.0039(7) -0.0048(7) 0.0001(8)
N1 0.023(3) 0.030(3) 0.021(3) -0.003(2) -0.005(2) -0.001(2)
C1 0.038(4) 0.046(4) 0.032(4) -0.010(3) -0.009(3) 0.012(3)
P2 0.0309(10) 0.0207(9) 0.0324(9) 0.0028(7) -0.0042(7) -0.0026(7)
N2 0.028(3) 0.028(3) 0.027(3) -0.008(2) -0.010(2) 0.003(2)
C2 0.038(4) 0.057(4) 0.039(4) -0.016(3) -0.018(3) 0.010(4)
Se2 0.0367(7) 0.0278(6) 0.0368(6) -0.0007(4) 0.0026(4) -0.0060(5)
Se2A 0.0467(13) 0.0305(11) 0.0357(12) 0.0003(8) -0.0108(8) 0.0038(9)
N3 0.019(3) 0.020(3) 0.033(3) -0.002(2) -0.007(2) 0.001(2)
C3 0.026(4) 0.029(4) 0.032(4) -0.005(3) -0.003(3) 0.002(3)
N4 0.024(3) 0.022(3) 0.030(3) 0.002(2) 0.000(2) -0.002(2)
C4 0.047(3) 0.038(2) 0.060(3) 0.009(2) 0.005(2) -0.001(2)
C5 0.055(5) 0.050(5) 0.061(5) 0.015(4) 0.021(4) -0.001(4)
C6 0.043(5) 0.063(5) 0.045(4) -0.008(4) 0.020(3) 0.010(4)
C7 0.041(4) 0.036(4) 0.049(4) -0.012(4) 0.010(3) 0.000(4)
C8 0.027(4) 0.030(4) 0.033(4) -0.010(3) -0.001(3) -0.001(3)
C9A 0.047(3) 0.038(2) 0.060(3) 0.009(2) 0.005(2) -0.001(2)
C10A 0.047(3) 0.038(2) 0.060(3) 0.009(2) 0.005(2) -0.001(2)
C11A 0.047(3) 0.038(2) 0.060(3) 0.009(2) 0.005(2) -0.001(2)
C9B 0.047(3) 0.038(2) 0.060(3) 0.009(2) 0.005(2) -0.001(2)
C11B 0.047(3) 0.038(2) 0.060(3) 0.009(2) 0.005(2) -0.001(2)
C10B 0.047(3) 0.038(2) 0.060(3) 0.009(2) 0.005(2) -0.001(2)
C12 0.035(4) 0.024(4) 0.046(4) -0.006(3) 0.008(3) 0.003(3)
C13 0.056(5) 0.034(4) 0.071(5) 0.010(3) -0.008(4) 0.002(4)
C14 0.052(5) 0.044(4) 0.088(5) -0.027(4) 0.020(4) -0.009(4)
C15 0.031(4) 0.032(4) 0.030(4) -0.010(3) -0.002(3) 0.000(3)
C16 0.040(4) 0.037(4) 0.034(4) -0.008(3) 0.000(3) -0.001(3)
C17 0.045(5) 0.065(5) 0.030(4) -0.012(4) 0.006(3) -0.008(4)
C18 0.051(5) 0.042(4) 0.048(5) -0.021(4) -0.003(4) 0.017(4)
C19 0.045(4) 0.033(4) 0.040(4) -0.010(3) -0.004(3) 0.002(3)
C20 0.044(4) 0.035(4) 0.027(4) -0.007(3) -0.007(3) -0.002(3)
C21 0.050(4) 0.026(4) 0.039(4) -0.009(3) -0.004(3) -0.003(3)
C22 0.069(5) 0.066(5) 0.051(5) 0.010(4) -0.022(4) -0.025(4)
C23 0.050(4) 0.038(4) 0.064(5) 0.001(3) -0.009(3) 0.000(4)
C24 0.067(5) 0.035(4) 0.033(4) 0.000(3) 0.004(3) 0.007(4)
C25 0.110(6) 0.060(5) 0.042(5) 0.007(4) 0.007(4) 0.022(5)
C26 0.070(5) 0.052(5) 0.079(5) -0.004(4) 0.029(4) -0.011(4)
C27 0.029(4) 0.025(4) 0.062(4) 0.000(3) -0.007(3) -0.003(3)
C28 0.031(4) 0.024(3) 0.047(4) 0.004(3) 0.003(3) -0.001(3)
C29 0.019(4) 0.023(3) 0.042(4) -0.006(3) -0.004(3) -0.003(3)
C30 0.026(4) 0.021(3) 0.035(4) -0.005(3) -0.003(3) 0.000(3)
C31 0.028(4) 0.031(4) 0.050(4) -0.012(3) 0.008(3) 0.002(3)
C32 0.032(4) 0.028(4) 0.068(5) 0.005(4) 0.010(4) 0.003(3)
C33 0.032(4) 0.033(4) 0.049(4) 0.011(3) 0.000(3) 0.001(3)
C34 0.024(4) 0.027(3) 0.033(4) -0.002(3) -0.002(3) 0.006(3)
C35 0.036(4) 0.036(4) 0.030(4) 0.006(3) -0.002(3) 0.004(3)
C36 0.052(5) 0.059(5) 0.042(4) 0.008(3) -0.004(3) 0.013(4)
C37 0.060(5) 0.047(4) 0.057(5) 0.013(3) 0.026(4) 0.015(4)
C38 0.029(4) 0.033(4) 0.032(4) -0.006(3) -0.002(3) 0.003(3)
C39 0.050(5) 0.063(5) 0.042(4) -0.015(3) -0.007(3) -0.004(4)
C40 0.055(5) 0.051(4) 0.054(5) 0.008(3) -0.001(4) -0.003(4)
C41 0.018(3) 0.027(4) 0.030(4) 0.008(3) -0.003(3) 0.000(3)
C42 0.031(4) 0.031(4) 0.035(4) 0.001(3) -0.003(3) 0.003(3)
C43 0.051(5) 0.046(4) 0.028(4) 0.013(3) 0.003(3) 0.003(4)
C44 0.034(4) 0.034(4) 0.061(5) 0.013(3) -0.002(3) 0.006(3)
C45 0.034(4) 0.036(4) 0.042(4) 0.000(3) 0.004(3) 0.009(3)
C46 0.018(3) 0.023(3) 0.037(4) -0.003(3) -0.008(3) 0.005(3)
C47 0.054(4) 0.032(4) 0.030(3) -0.003(3) -0.009(3) 0.001(4)
C48 0.132(7) 0.055(5) 0.075(5) -0.009(4) 0.057(5) 0.011(5)
C49 0.088(6) 0.052(5) 0.081(6) -0.005(4) -0.040(4) 0.002(4)
C50 0.026(4) 0.031(4) 0.036(4) -0.007(3) -0.004(3) 0.001(3)
C51 0.050(5) 0.067(5) 0.038(4) -0.006(3) 0.007(3) -0.002(4)
C52 0.067(5) 0.053(5) 0.050(4) -0.008(3) -0.010(4) -0.003(4)

loop_
_atom_type_symbol
_atom_type_description
_atom_type_scat_dispersion_real
_atom_type_scat_dispersion_imag
_atom_type_scat_source
C C 0.0033 0.0016 'International Tables Vol C Tables 4.2.6.8 and 6.1.1.4'
H H 0.0000 0.0000 'International Tables Vol C Tables 4.2.6.8 and 6.1.1.4'
N N 0.0061 0.0033 'International Tables Vol C Tables 4.2.6.8 and 6.1.1.4'
P P 0.1023 0.0942 'International Tables Vol C Tables 4.2.6.8 and 6.1.1.4'
Se Se -0.0929 2.2259 'International Tables Vol C Tables 4.2.6.8 and 6.1.1.4'

loop_
_geom_angle_atom_site_label_1
_geom_angle_atom_site_label_2
_geom_angle_atom_site_label_3
_geom_angle
P2 Se1 P1 100.10(5)
N1 P1 N2 90.7(2)
N1 P1 Se2A 117.57(16)
N2 P1 Se2A 132.29(17)
N1 P1 Se1 108.73(15)
N2 P1 Se1 99.50(15)
Se2A P1 Se1 105.53(8)
C3 N1 C1 120.7(4)
C3 N1 P1 126.5(3)
C1 N1 P1 112.7(3)
N1 C1 C2 104.8(4)
N1 C1 H1A 110.8
C2 C1 H1A 110.8
N1 C1 H1B 110.8
C2 C1 H1B 110.8
H1A C1 H1B 108.9
N4 P2 N3 92.3(2)
N4 P2 Se2 115.79(15)
N3 P2 Se2 128.76(16)
N4 P2 Se1 110.38(14)
N3 P2 Se1 100.80(14)
Se2 P2 Se1 107.16(7)
C2 N2 C15 118.0(4)
C2 N2 P1 115.0(3)
C15 N2 P1 125.4(3)
N2 C2 C1 105.4(4)
N2 C2 H2A 110.7
C1 C2 H2A 110.7
N2 C2 H2B 110.7
C1 C2 H2B 110.7
H2A C2 H2B 108.8
C29 N3 C27 115.3(4)
C29 N3 P2 129.8(3)
C27 N3 P2 113.8(3)
C8 C3 C4 121.3(5)
C8 C3 N1 119.9(5)
C4 C3 N1 118.7(5)
C41 N4 C28 119.0(4)
C41 N4 P2 129.1(3)
C28 N4 P2 111.5(3)
C5 C4 C3 117.9(6)
C5 C4 C9A 121.0(11)
C3 C4 C9A 120.7(10)
C5 C4 C9B 119.4(8)
C3 C4 C9B 122.7(7)
C9A C4 C9B 4.7(13)
C4 C5 C6 120.3(6)
C4 C5 H5 119.8
C6 C5 H5 119.8
C7 C6 C5 121.1(5)
C7 C6 H6 119.5
C5 C6 H6 119.5
C6 C7 C8 120.6(6)
C6 C7 H7 119.7
C8 C7 H7 119.7
C7 C8 C3 118.7(5)
C7 C8 C12 117.8(5)
C3 C8 C12 123.4(5)
C11A C9A C4 104.7(17)
C11A C9A C10A 106.8(18)
C4 C9A C10A 118.1(19)
C11A C9A H9AA 109.0
C4 C9A H9AA 109.0
C10A C9A H9AA 109.0
C9A C10A H10A 109.5
C9A C10A H10B 109.5
H10A C10A H10B 109.5
C9A C10A H10C 109.5
H10A C10A H10C 109.5
H10B C10A H10C 109.5
C9A C11A H11A 109.5
C9A C11A H11B 109.5
H11A C11A H11B 109.5
C9A C11A H11C 109.5
H11A C11A H11C 109.5
H11B C11A H11C 109.5
C10B C9B C11B 105.6(10)
C10B C9B C4 106.6(9)
C11B C9B C4 117.5(11)
C10B C9B H9BA 109.0
C11B C9B H9BA 109.0
C4 C9B H9BA 109.0
C9B C11B H11D 109.5
C9B C11B H11E 109.5
H11D C11B H11E 109.5
C9B C11B H11F 109.5
H11D C11B H11F 109.5
H11E C11B H11F 109.5
C9B C10B H10D 109.5
C9B C10B H10E 109.5
H10D C10B H10E 109.5
C9B C10B H10F 109.5
H10D C10B H10F 109.5
H10E C10B H10F 109.5
C8 C12 C13 111.3(5)
C8 C12 C14 112.3(5)
C13 C12 C14 110.3(5)
C8 C12 H12 107.6
C13 C12 H12 107.6
C14 C12 H12 107.6
C12 C13 H13A 109.5
C12 C13 H13B 109.5
H13A C13 H13B 109.5
C12 C13 H13C 109.5
H13A C13 H13C 109.5
H13B C13 H13C 109.5
C12 C14 H14A 109.5
C12 C14 H14B 109.5
H14A C14 H14B 109.5
C12 C14 H14C 109.5
H14A C14 H14C 109.5
H14B C14 H14C 109.5
C16 C15 C20 121.8(5)
C16 C15 N2 119.4(5)
C20 C15 N2 118.7(5)
C17 C16 C15 116.9(6)
C17 C16 C24 120.5(6)
C15 C16 C24 122.4(5)
C18 C17 C16 121.8(6)
C18 C17 H17 119.1
C16 C17 H17 119.1
C19 C18 C17 120.7(6)
C19 C18 H18 119.7
C17 C18 H18 119.7
C18 C19 C20 120.4(6)
C18 C19 H19 119.8
C20 C19 H19 119.8
C19 C20 C15 118.2(5)
C19 C20 C21 118.6(5)
C15 C20 C21 123.1(5)
C22 C21 C20 112.7(5)
C22 C21 C23 111.4(4)
C20 C21 C23 111.7(5)
C22 C21 H21 106.9
C20 C21 H21 106.9
C23 C21 H21 106.9
C21 C22 H22A 109.5
C21 C22 H22B 109.5
H22A C22 H22B 109.5
C21 C22 H22C 109.5
H22A C22 H22C 109.5
H22B C22 H22C 109.5
C21 C23 H23A 109.5
C21 C23 H23B 109.5
H23A C23 H23B 109.5
C21 C23 H23C 109.5
H23A C23 H23C 109.5
H23B C23 H23C 109.5
C16 C24 C25 110.7(5)
C16 C24 C26 111.2(5)
C25 C24 C26 111.6(5)
C16 C24 H24 107.7
C25 C24 H24 107.7
C26 C24 H24 107.7
C24 C25 H25A 109.5
C24 C25 H25B 109.5
H25A C25 H25B 109.5
C24 C25 H25C 109.5
H25A C25 H25C 109.5
H25B C25 H25C 109.5
C24 C26 H26A 109.5
C24 C26 H26B 109.5
H26A C26 H26B 109.5
C24 C26 H26C 109.5
H26A C26 H26C 109.5
H26B C26 H26C 109.5
N3 C27 C28 105.2(4)
N3 C27 H27A 110.7
C28 C27 H27A 110.7
N3 C27 H27B 110.7
C28 C27 H27B 110.7
H27A C27 H27B 108.8
N4 C28 C27 105.3(4)
N4 C28 H28A 110.7
C27 C28 H28A 110.7
N4 C28 H28B 110.7
C27 C28 H28B 110.7
H28A C28 H28B 108.8
C34 C29 C30 120.4(5)
C34 C29 N3 119.1(5)
C30 C29 N3 120.4(5)
C31 C30 C29 117.8(5)
C31 C30 C38 120.0(5)
C29 C30 C38 121.9(5)
C32 C31 C30 122.6(5)
C32 C31 H31 118.7
C30 C31 H31 118.7
C31 C32 C33 118.5(6)
C31 C32 H32 120.7
C33 C32 H32 120.7
C34 C33 C32 122.3(5)
C34 C33 H33 118.8
C32 C33 H33 118.8
C33 C34 C29 118.3(5)
C33 C34 C35 118.9(5)
C29 C34 C35 122.8(5)
C36 C35 C37 109.1(4)
C36 C35 C34 111.9(5)
C37 C35 C34 111.0(4)
C36 C35 H35 108.2
C37 C35 H35 108.2
C34 C35 H35 108.2
C35 C36 H36A 109.5
C35 C36 H36B 109.5
H36A C36 H36B 109.5
C35 C36 H36C 109.5
H36A C36 H36C 109.5
H36B C36 H36C 109.5
C35 C37 H37A 109.5
C35 C37 H37B 109.5
H37A C37 H37B 109.5
C35 C37 H37C 109.5
H37A C37 H37C 109.5
H37B C37 H37C 109.5
C39 C38 C30 111.7(5)
C39 C38 C40 110.2(5)
C30 C38 C40 111.4(4)
C39 C38 H38 107.8
C30 C38 H38 107.8
C40 C38 H38 107.8
C38 C39 H39A 109.5
C38 C39 H39B 109.5
H39A C39 H39B 109.5
C38 C39 H39C 109.5
H39A C39 H39C 109.5
H39B C39 H39C 109.5
C38 C40 H40A 109.5
C38 C40 H40B 109.5
H40A C40 H40B 109.5
C38 C40 H40C 109.5
H40A C40 H40C 109.5
H40B C40 H40C 109.5
C42 C41 C46 122.3(5)
C42 C41 N4 119.1(5)
C46 C41 N4 118.3(5)
C43 C42 C41 117.6(5)
C43 C42 C47 118.7(5)
C41 C42 C47 123.8(5)
C42 C43 C44 121.8(5)
C42 C43 H43 119.1
C44 C43 H43 119.1
C43 C44 C45 118.9(5)
C43 C44 H44 120.5
C45 C44 H44 120.5
C46 C45 C44 121.9(5)
C46 C45 H45 119.0
C44 C45 H45 119.0
C45 C46 C41 117.4(5)
C45 C46 C50 120.2(5)
C41 C46 C50 122.4(5)
C48 C47 C49 110.6(5)
C48 C47 C42 113.0(5)
C49 C47 C42 110.0(5)
C48 C47 H47 107.7
C49 C47 H47 107.7
C42 C47 H47 107.7
C47 C48 H48A 109.5
C47 C48 H48B 109.5
H48A C48 H48B 109.5
C47 C48 H48C 109.5
H48A C48 H48C 109.5
H48B C48 H48C 109.5
C47 C49 H49A 109.5
C47 C49 H49B 109.5
H49A C49 H49B 109.5
C47 C49 H49C 109.5
H49A C49 H49C 109.5
H49B C49 H49C 109.5
C46 C50 C51 110.9(4)
C46 C50 C52 112.5(4)
C51 C50 C52 109.5(5)
C46 C50 H50 107.9
C51 C50 H50 107.9
C52 C50 H50 107.9
C50 C51 H51A 109.5
C50 C51 H51B 109.5
H51A C51 H51B 109.5
C50 C51 H51C 109.5
H51A C51 H51C 109.5
H51B C51 H51C 109.5
C50 C52 H52A 109.5
C50 C52 H52B 109.5
H52A C52 H52B 109.5
C50 C52 H52C 109.5
H52A C52 H52C 109.5
H52B C52 H52C 109.5

loop_
_geom_bond_atom_site_label_1
_geom_bond_atom_site_label_2
_geom_bond_distance
Se1 P2 2.3024(15)
Se1 P1 2.3549(16)
P1 N1 1.667(4)
P1 N2 1.684(4)
P1 Se2A 2.024(2)
N1 C3 1.446(6)
N1 C1 1.463(5)
C1 C2 1.494(6)
C1 H1A 0.9900
C1 H1B 0.9900
P2 N4 1.665(4)
P2 N3 1.676(4)
P2 Se2 2.0581(16)
N2 C2 1.444(6)
N2 C15 1.456(6)
C2 H2A 0.9900
C2 H2B 0.9900
N3 C29 1.432(6)
N3 C27 1.458(6)
C3 C8 1.396(6)
C3 C4 1.403(7)
N4 C41 1.434(6)
N4 C28 1.460(6)
C4 C5 1.376(7)
C4 C9A 1.54(2)
C4 C9B 1.506(15)
C5 C6 1.389(7)
C5 H5 0.9500
C6 C7 1.357(7)
C6 H6 0.9500
C7 C8 1.371(6)
C7 H7 0.9500
C8 C12 1.508(6)
C9A C11A 1.65(3)
C9A C10A 1.34(3)
C9A H9AA 1.0000
C10A H10A 0.9800
C10A H10B 0.9800
C10A H10C 0.9800
C11A H11A 0.9800
C11A H11B 0.9800
C11A H11C 0.9800
C9B C10B 1.645(17)
C9B C11B 1.445(17)
C9B H9BA 1.0000
C11B H11D 0.9800
C11B H11E 0.9800
C11B H11F 0.9800
C10B H10D 0.9800
C10B H10E 0.9800
C10B H10F 0.9800
C12 C13 1.509(7)
C12 C14 1.510(6)
C12 H12 1.0000
C13 H13A 0.9800
C13 H13B 0.9800
C13 H13C 0.9800
C14 H14A 0.9800
C14 H14B 0.9800
C14 H14C 0.9800
C15 C16 1.393(7)
C15 C20 1.415(7)
C16 C17 1.388(7)
C16 C24 1.508(7)
C17 C18 1.379(7)
C17 H17 0.9500
C18 C19 1.361(7)
C18 H18 0.9500
C19 C20 1.388(7)
C19 H19 0.9500
C20 C21 1.515(7)
C21 C22 1.510(7)
C21 C23 1.529(7)
C21 H21 1.0000
C22 H22A 0.9800
C22 H22B 0.9800
C22 H22C 0.9800
C23 H23A 0.9800
C23 H23B 0.9800
C23 H23C 0.9800
C24 C25 1.515(7)
C24 C26 1.534(7)
C24 H24 1.0000
C25 H25A 0.9800
C25 H25B 0.9800
C25 H25C 0.9800
C26 H26A 0.9800
C26 H26B 0.9800
C26 H26C 0.9800
C27 C28 1.501(6)
C27 H27A 0.9900
C27 H27B 0.9900
C28 H28A 0.9900
C28 H28B 0.9900
C29 C34 1.394(6)
C29 C30 1.423(6)
C30 C31 1.370(6)
C30 C38 1.509(6)
C31 C32 1.369(7)
C31 H31 0.9500
C32 C33 1.380(7)
C32 H32 0.9500
C33 C34 1.376(6)
C33 H33 0.9500
C34 C35 1.522(6)
C35 C36 1.518(6)
C35 C37 1.522(6)
C35 H35 1.0000
C36 H36A 0.9800
C36 H36B 0.9800
C36 H36C 0.9800
C37 H37A 0.9800
C37 H37B 0.9800
C37 H37C 0.9800
C38 C39 1.506(6)
C38 C40 1.540(7)
C38 H38 1.0000
C39 H39A 0.9800
C39 H39B 0.9800
C39 H39C 0.9800
C40 H40A 0.9800
C40 H40B 0.9800
C40 H40C 0.9800
C41 C42 1.392(6)
C41 C46 1.408(6)
C42 C43 1.385(7)
C42 C47 1.514(7)
C43 C44 1.386(7)
C43 H43 0.9500
C44 C45 1.389(6)
C44 H44 0.9500
C45 C46 1.375(6)
C45 H45 0.9500
C46 C50 1.498(6)
C47 C48 1.507(7)
C47 C49 1.509(7)
C47 H47 1.0000
C48 H48A 0.9800
C48 H48B 0.9800
C48 H48C 0.9800
C49 H49A 0.9800
C49 H49B 0.9800
C49 H49C 0.9800
C50 C51 1.508(6)
C50 C52 1.534(6)
C50 H50 1.0000
C51 H51A 0.9800
C51 H51B 0.9800
C51 H51C 0.9800
C52 H52A 0.9800
C52 H52B 0.9800
C52 H52C 0.9800
